data_7712709
loop_
_publ_author_name
'Liu, Lehui'
'Zhang, Lizhen'
'yuan, feifei'
'Huang, Yisheng'
'Lin, Zhoubin'

_publ_section_title
;
 Two UV Optical Crystals with Strong Optical Anisotropy, Large Band Gaps
 and \a-BBO Type Structure
;
_journal_name_full 'Dalton Transactions'
_journal_paper_doi 10.1039/D3DT00581J
_journal_year 2023
_chemical_formula_moiety 'C3 H7 N6, 2(C3 H6 N6), F6 P, H2 O'
_chemical_formula_sum 'C9 H21 F6 N18 O P'
_chemical_formula_weight 542.41
_space_group_crystal_system monoclinic
_space_group_IT_number 14
_space_group_name_Hall '-P 2yn'
_space_group_name_H-M_alt 'P 1 21/n 1'
_atom_sites_solution_hydrogens mixed
_audit_creation_date 2022-10-24
_audit_creation_method
;
Olex2 1.5
(compiled 2022.04.07 svn.rca3783a0 for OlexSys, GUI svn.r6498)
;
_audit_update_record
;
2023-02-09 deposited with the CCDC.	2023-03-29 downloaded from the CCDC.
;
_cell_angle_alpha 90
_cell_angle_beta 103.770(2)
_cell_angle_gamma 90
_cell_formula_units_Z 4
_cell_length_a 12.9123(3)
_cell_length_b 10.9021(2)
_cell_length_c 15.2051(4)
_cell_measurement_reflns_used 6623
_cell_measurement_temperature 293(2)
_cell_measurement_theta_max 75.0720
_cell_measurement_theta_min 5.1230
_cell_volume 2078.92(8)
_computing_cell_refinement 'CrysAlisPro 1.171.42.49 (Rigaku OD, 2022)'
_computing_data_collection 'CrysAlisPro 1.171.42.49 (Rigaku OD, 2022)'
_computing_data_reduction 'CrysAlisPro 1.171.42.49 (Rigaku OD, 2022)'
_computing_molecular_graphics 'Olex2 1.5 (Dolomanov et al., 2009)'
_computing_publication_material 'Olex2 1.5 (Dolomanov et al., 2009)'
_computing_structure_refinement 'SHELXL 2018/3 (Sheldrick, 2015)'
_computing_structure_solution 'SHELXT 2018/2 (Sheldrick, 2018)'
_diffrn_ambient_temperature 293(2)
_diffrn_detector 'Hybrid Pixel Array Detector'
_diffrn_detector_area_resol_mean 10.0000
_diffrn_detector_type HyPix
_diffrn_measured_fraction_theta_full 0.997
_diffrn_measured_fraction_theta_max 0.956
_diffrn_measurement_details
;
List of Runs (angles in degrees, time in seconds):

  # Type    Start    End  Width  t~exp~   \w     \q     \k     \f   Frames
#--------------------------------------------------------------------------
  1  \w   -116.00 -43.00   0.50    1.27    --  -46.63 -31.00   5.00  146
  2  \w    -25.00  25.00   0.50    1.27    --  -46.63  31.00 165.00  100
  3  \w     50.00 111.00   0.50    1.27    --   49.76  31.00 165.00  122
  4  \w    -16.00   9.00   0.50    1.27    --   49.76 -31.00   5.00   50
  5  \w   -175.00 -90.00   0.50    5.07    -- -105.55 -31.00   5.00  170
  6  \w     93.00 121.00   0.50    5.07    --  108.68  31.00 165.00   56
  7  \w    -14.00  29.00   0.50    1.27    --  -46.63  19.00 -60.00   86
  8  \w    -23.00  42.00   0.50    1.27    --   49.76 -38.00-150.00  130
  9  \w    -65.00 -33.00   0.50    5.07    -- -105.55 125.00-150.00   64
 10  \w    -67.00 -33.00   0.50    5.07    -- -105.55  61.00 150.00   68
 11  \w    -69.00 -44.00   0.50    5.07    -- -105.55  61.00   0.00   50
 12  \w    -70.00 -33.00   0.50    5.07    -- -105.55  61.00  30.00   74
 13  \w    -65.00 -34.00   0.50    5.07    -- -105.55  61.00 -60.00   62
 14  \w    -62.00 -36.00   0.50    5.07    -- -105.55  61.00 -30.00   52
 15  \w   -110.00 -81.00   0.50    5.07    -- -105.55 125.00-150.00   58
 16  \w    -63.00 -37.00   0.50    5.07    -- -105.55  61.00-120.00   52
 17  \w     40.00  65.00   0.50    5.07    --  108.68 -61.00 120.00   50
 18  \w     36.00  67.00   0.50    5.07    --  108.68 -61.00   0.00   62
 19  \w     64.00 105.00   0.50    5.07    --  108.68 -77.00  60.00   82
 20  \w     49.00  93.00   0.50    5.07    --  108.68 -77.00  30.00   88
 21  \w     36.00  85.00   0.50    5.07    --  108.68 -95.00-120.00   98
 22  \w     36.00  61.00   0.50    5.07    --  108.68 -61.00  90.00   50
 23  \w     36.00  61.00   0.50    5.07    --  108.68 -61.00 -90.00   50
 24  \w     44.00  74.00   0.50    5.07    --  108.68 -95.00  30.00   60
 25  \w     46.00 105.00   0.50    5.07    --  108.68 -77.00 -90.00  118
 26  \w     37.00  68.00   0.50    5.07    --  108.68 -61.00 150.00   62
 27  \w     37.00  67.00   0.50    5.07    --  108.68 -61.00  60.00   60
 28  \w     36.00  71.00   0.50    5.07    --  108.68 -61.00  30.00   70
;
_diffrn_measurement_device 'four-circle diffractometer'
_diffrn_measurement_device_type 'XtaLAB Synergy, Single source at home/near, HyPix'
_diffrn_measurement_method '\w scans'
_diffrn_orient_matrix_type 'CrysAlisPro convention (1999,Acta A55,543-557)'
_diffrn_orient_matrix_UB_11 -0.1208990000
_diffrn_orient_matrix_UB_12 0.0040353000
_diffrn_orient_matrix_UB_13 -0.0422133000
_diffrn_orient_matrix_UB_21 0.0211524000
_diffrn_orient_matrix_UB_22 0.0567497000
_diffrn_orient_matrix_UB_23 -0.0868065000
_diffrn_orient_matrix_UB_31 0.0055291000
_diffrn_orient_matrix_UB_32 -0.1294040000
_diffrn_orient_matrix_UB_33 -0.0394160000
_diffrn_radiation_monochromator mirror
_diffrn_radiation_probe x-ray
_diffrn_radiation_type 'Cu K\a'
_diffrn_radiation_wavelength 1.54184
_diffrn_reflns_av_R_equivalents 0.0918
_diffrn_reflns_av_unetI/netI 0.0998
_diffrn_reflns_Laue_measured_fraction_full 0.997
_diffrn_reflns_Laue_measured_fraction_max 0.956
_diffrn_reflns_limit_h_max 16
_diffrn_reflns_limit_h_min -15
_diffrn_reflns_limit_k_max 5
_diffrn_reflns_limit_k_min -13
_diffrn_reflns_limit_l_max 17
_diffrn_reflns_limit_l_min -19
_diffrn_reflns_number 14828
_diffrn_reflns_point_group_measured_fraction_full 0.997
_diffrn_reflns_point_group_measured_fraction_max 0.956
_diffrn_reflns_theta_full 67.684
_diffrn_reflns_theta_max 77.167
_diffrn_reflns_theta_min 2.992
_diffrn_source 'micro-focus sealed X-ray tube'
_diffrn_source_type 'PhotonJet (Cu) X-ray Source'
_exptl_absorpt_coefficient_mu 2.137
_exptl_absorpt_correction_T_max 1.00000
_exptl_absorpt_correction_T_min 0.44009
_exptl_absorpt_correction_type multi-scan
_exptl_absorpt_process_details
;
CrysAlisPro 1.171.42.49 (Rigaku Oxford Diffraction, 2022)
Empirical absorption correction using spherical harmonics,
implemented in SCALE3 ABSPACK scaling algorithm.
;
_exptl_crystal_colour colourless
_exptl_crystal_colour_primary colourless
_exptl_crystal_density_diffrn 1.733
_exptl_crystal_description block
_exptl_crystal_F_000 1112
_exptl_crystal_size_max 0.4
_exptl_crystal_size_mid 0.2
_exptl_crystal_size_min 0.2
_refine_diff_density_max 1.878
_refine_diff_density_min -1.081
_refine_diff_density_rms 0.205
_refine_ls_extinction_method none
_refine_ls_goodness_of_fit_ref 1.053
_refine_ls_hydrogen_treatment mixed
_refine_ls_matrix_type full
_refine_ls_number_parameters 317
_refine_ls_number_reflns 4266
_refine_ls_number_restraints 108
_refine_ls_restrained_S_all 1.040
_refine_ls_R_factor_all 0.1453
_refine_ls_R_factor_gt 0.0978
_refine_ls_shift/su_max 0.760
_refine_ls_shift/su_mean 0.020
_refine_ls_structure_factor_coef Fsqd
_refine_ls_weighting_details 'w=1/[\s^2^(Fo^2^)+(0.1833P)^2^+3.6393P] where P=(Fo^2^+2Fc^2^)/3'
_refine_ls_weighting_scheme calc
_refine_ls_wR_factor_gt 0.2683
_refine_ls_wR_factor_ref 0.2898
_reflns_Friedel_coverage 0.000
_reflns_number_gt 3389
_reflns_number_total 4266
_reflns_threshold_expression 'I > 2\s(I)'
_cod_data_source_file d3dt00581j2.cif
_cod_data_source_block x_CCDC1
_cod_database_code 7712709
_shelx_shelxl_version_number 2018/3
_shelx_space_group_comment
;
The symmetry employed for this shelxl refinement is uniquely defined
by the following loop, which should always be used as a source of
symmetry information in preference to the above space-group names.
They are only intended as comments.
;
_shelx_estimated_absorpt_t_max 0.674
_shelx_estimated_absorpt_t_min 0.482
_olex2_refinement_description
;
1. Twinned data refinement
 Scales: 0.9992(4)
 0.0008(4)
2. Fixed Uiso
 At 1.2 times of:
  All N(H) groups, All N(H,H) groups
3. Restrained distances
 P1-F1 \\sim P1-F2 \\sim P1-F3 \\sim P1-F4 \\sim P1-F5 \\sim P1-F6
 with sigma of 0.02
 F1-F2 \\sim F3-F4 \\sim F5-F6
 with sigma of 0.02
4. Uiso/Uaniso restraints and constraints
F1 \\sim F3 \\sim F2 \\sim F4 \\sim F5 \\sim F6: within 3.8A with sigma of 0.06
and sigma for terminal atoms of 0.12 within 3.8A
5.a Free rotating group:
 O2(H2C,H2D)
5.b Aromatic/amide H refined with riding coordinates:
 N16(H16)
5.c X=CH2 refined with riding coordinates:
 N2(H2A,H2B), N3(H3A,H3B), N5(H5A,H5B), N7(H7A,H7B), N9(H9A,H9B), N11(H11A,
 H11B), N13(H13A,H13B), N15(H15A,H15B), N17(H17A,H17B)
;
_olex2_submission_special_instructions 'No special instructions were received'
_oxdiff_exptl_absorpt_empirical_details
;
Empirical correction (ABSPACK) includes:
- Absorption correction using spherical harmonics
- Frame scaling
;
_oxdiff_exptl_absorpt_empirical_full_max 1.783
_oxdiff_exptl_absorpt_empirical_full_min 0.597

loop_
_space_group_symop_operation_xyz
'x, y, z'
'-x+1/2, y+1/2, -z+1/2'
'-x, -y, -z'
'x-1/2, -y-1/2, z-1/2'

loop_
_atom_site_label
_atom_site_type_symbol
_atom_site_fract_x
_atom_site_fract_y
_atom_site_fract_z
_atom_site_U_iso_or_equiv
_atom_site_adp_type
_atom_site_occupancy
_atom_site_site_symmetry_order
_atom_site_calc_flag
_atom_site_refinement_flags_posn
_atom_site_refinement_flags_adp
_atom_site_refinement_flags_occupancy
_atom_site_disorder_assembly
_atom_site_disorder_group
N1 N -0.2239(2) 0.3228(3) 0.6548(2) 0.0231(6) Uani 1 1 d . . . . .
N2 N 0.2038(2) 0.1075(3) 0.9197(3) 0.0363(8) Uani 1 1 d . . . . .
H2A H 0.211216 0.029116 0.920672 0.044 Uiso 1 1 calc R U . . .
H2B H 0.141112 0.139408 0.906302 0.044 Uiso 1 1 calc R U . . .
N3 N 0.5389(3) 0.1004(3) 0.4262(3) 0.0366(8) Uani 1 1 d . . . . .
H3A H 0.529208 0.022355 0.423389 0.044 Uiso 1 1 calc R U . . .
H3B H 0.602502 0.129859 0.439262 0.044 Uiso 1 1 calc R U . . .
N4 N 0.4619(2) 0.3281(3) 0.9774(2) 0.0231(6) Uani 1 1 d . . . . .
N5 N 0.5673(2) 0.1560(3) 0.9992(3) 0.0364(8) Uani 1 1 d . . . . .
H5A H 0.575392 0.077657 1.000646 0.044 Uiso 1 1 calc R U . . .
H5B H 0.622173 0.203233 1.011273 0.044 Uiso 1 1 calc R U . . .
N6 N 0.3572(2) 0.1254(2) 0.3900(2) 0.0235(6) Uani 1 1 d . . . . .
C1 C -0.1274(3) 0.3701(3) 0.6758(2) 0.0222(7) Uani 1 1 d . . . . .
C2 C 0.3617(3) 0.3707(3) 0.9556(2) 0.0213(7) Uani 1 1 d . . . . .
C3 C -0.0500(3) 0.1741(3) 0.6912(2) 0.0243(7) Uani 1 1 d . . . . .
N7 N 0.4056(3) 0.4900(3) 0.4033(3) 0.0364(8) Uani 1 1 d . . . . .
H7A H 0.469397 0.519015 0.417024 0.044 Uiso 1 1 calc R U . . .
H7B H 0.351905 0.539034 0.393067 0.044 Uiso 1 1 calc R U . . .
N8 N 0.2725(2) 0.3024(3) 0.9351(2) 0.0247(6) Uani 1 1 d . . . . .
N9 N -0.3250(2) 0.1486(3) 0.6350(2) 0.0317(7) Uani 1 1 d . . . . .
H9A H -0.380687 0.194528 0.623857 0.038 Uiso 1 1 calc R U . . .
H9B H -0.331683 0.070068 0.633859 0.038 Uiso 1 1 calc R U . . .
N10 N -0.1443(3) 0.1207(3) 0.6709(2) 0.0260(7) Uani 1 1 d . . . . .
N11 N -0.1127(2) 0.4899(3) 0.6798(2) 0.0313(7) Uani 1 1 d . . . . .
H11A H -0.166684 0.538488 0.668614 0.038 Uiso 1 1 calc R U . . .
H11B H -0.049094 0.519318 0.693572 0.038 Uiso 1 1 calc R U . . .
N12 N 0.3866(2) 0.1256(3) 0.9597(2) 0.0250(7) Uani 1 1 d . . . . .
C4 C 0.4688(3) 0.2046(3) 0.9779(2) 0.0221(7) Uani 1 1 d . . . . .
C5 C 0.3901(3) 0.3690(3) 0.3979(2) 0.0240(7) Uani 1 1 d . . . . .
C6 C 0.4544(3) 0.1766(3) 0.4101(2) 0.0231(7) Uani 1 1 d . . . . .
N13 N 0.3492(3) 0.4925(3) 0.9538(2) 0.0329(8) Uani 1 1 d . . . . .
H13A H 0.404155 0.539622 0.966272 0.039 Uiso 1 1 calc R U . . .
H13B H 0.286227 0.523667 0.940142 0.039 Uiso 1 1 calc R U . . .
N14 N 0.2878(2) 0.3304(3) 0.3768(2) 0.0241(7) Uani 1 1 d . . . . .
N15 N 0.1778(2) 0.1617(3) 0.3547(3) 0.0362(8) Uani 1 1 d . . . . .
H15A H 0.167928 0.083652 0.353130 0.043 Uiso 1 1 calc R U . . .
H15B H 0.124040 0.210612 0.343959 0.043 Uiso 1 1 calc R U . . .
N16 N -0.0383(2) 0.2981(3) 0.6947(2) 0.0253(7) Uani 1 1 d . . . . .
H16 H 0.024157 0.330581 0.708697 0.030 Uiso 1 1 calc R U . . .
N17 N 0.0383(3) 0.1081(3) 0.7091(2) 0.0371(8) Uani 1 1 d . . . . .
H17A H 0.034752 0.029328 0.707603 0.045 Uiso 1 1 calc R U . . .
H17B H 0.099445 0.143891 0.722312 0.045 Uiso 1 1 calc R U . . .
N18 N 0.4769(2) 0.2972(3) 0.4146(2) 0.0246(6) Uani 1 1 d . . . . .
C7 C 0.2903(3) 0.1803(3) 0.9392(2) 0.0236(7) Uani 1 1 d . . . . .
C8 C -0.2288(3) 0.1986(3) 0.6541(2) 0.0229(7) Uani 1 1 d . . . . .
C9 C 0.2776(3) 0.2073(3) 0.3741(2) 0.0232(7) Uani 1 1 d . . . . .
P1 P 0.37672(7) 0.25037(8) 0.67680(6) 0.0262(3) Uani 1 1 d D . . . .
F1 F 0.3738(3) 0.3651(3) 0.7402(3) 0.0755(11) Uani 1 1 d D U . A 1
F3 F 0.2823(3) 0.1904(3) 0.7117(3) 0.0695(10) Uani 1 1 d D U . B 1
F2 F 0.3765(4) 0.1361(3) 0.6139(3) 0.0843(12) Uani 1 1 d D U . C 1
F4 F 0.4697(3) 0.3097(3) 0.6418(3) 0.0892(13) Uani 1 1 d D U . D 1
F5 F 0.4586(3) 0.1843(4) 0.7559(3) 0.0910(14) Uani 1 1 d D U . E 1
F6 F 0.2943(3) 0.3196(4) 0.6002(3) 0.0891(13) Uani 1 1 d D U . F 1
O2 O 0.1500(5) 0.4132(6) 0.7462(4) 0.0902(15) Uiso 1 1 d G . . . .
H2C H 0.162114 0.366142 0.792173 0.010(8) Uiso 1 1 d G . . G 2
H2D H 0.189569 0.475187 0.763246 0.7(3) Uiso 1 1 d G . . H 2

loop_
_atom_site_aniso_label
_atom_site_aniso_U_11
_atom_site_aniso_U_22
_atom_site_aniso_U_33
_atom_site_aniso_U_23
_atom_site_aniso_U_13
_atom_site_aniso_U_12
N1 0.0234(14) 0.0069(14) 0.0374(15) -0.0013(11) 0.0038(12) 0.0000(10)
N2 0.0223(15) 0.0111(15) 0.073(2) -0.0069(14) 0.0066(15) -0.0046(12)
N3 0.0247(15) 0.0100(15) 0.071(2) 0.0005(14) 0.0021(15) 0.0059(12)
N4 0.0207(14) 0.0064(14) 0.0404(16) -0.0012(11) 0.0039(11) -0.0013(10)
N5 0.0208(15) 0.0111(16) 0.074(2) -0.0008(14) 0.0038(15) 0.0018(11)
N6 0.0239(14) 0.0051(13) 0.0399(15) -0.0013(11) 0.0044(12) -0.0010(10)
C1 0.0277(18) 0.0082(17) 0.0293(16) -0.0008(11) 0.0039(13) -0.0003(11)
C2 0.0231(16) 0.0076(15) 0.0314(16) 0.0013(12) 0.0029(13) -0.0009(12)
C3 0.0289(17) 0.0147(17) 0.0283(15) 0.0009(12) 0.0048(13) 0.0038(13)
N7 0.0254(15) 0.0044(15) 0.075(2) -0.0021(14) 0.0031(15) -0.0009(11)
N8 0.0204(13) 0.0085(14) 0.0426(16) -0.0011(11) 0.0023(12) -0.0006(11)
N9 0.0249(15) 0.0123(15) 0.0551(19) -0.0031(13) 0.0041(14) -0.0039(11)
N10 0.0288(15) 0.0086(14) 0.0397(16) -0.0008(11) 0.0064(12) 0.0018(11)
N11 0.0294(15) 0.0085(16) 0.0532(19) -0.0018(12) 0.0041(14) -0.0033(11)
N12 0.0233(15) 0.0072(14) 0.0435(16) -0.0019(11) 0.0059(12) -0.0008(11)
C4 0.0228(16) 0.0092(16) 0.0335(16) -0.0017(12) 0.0053(13) 0.0000(12)
C5 0.0251(16) 0.0078(16) 0.0374(17) 0.0006(12) 0.0042(13) 0.0012(12)
C6 0.0246(16) 0.0092(16) 0.0338(16) -0.0001(12) 0.0036(13) -0.0003(12)
N13 0.0277(15) 0.0075(15) 0.059(2) 0.0013(13) 0.0021(14) -0.0017(11)
N14 0.0209(14) 0.0081(14) 0.0420(16) -0.0005(11) 0.0048(12) 0.0006(10)
N15 0.0220(15) 0.0110(15) 0.073(2) -0.0037(14) 0.0073(15) -0.0016(11)
N16 0.0213(14) 0.0121(15) 0.0393(16) 0.0003(12) 0.0010(12) -0.0003(11)
N17 0.0308(17) 0.0200(17) 0.057(2) 0.0016(14) 0.0035(15) 0.0115(13)
N18 0.0209(13) 0.0082(14) 0.0436(16) -0.0014(11) 0.0052(12) -0.0019(11)
C7 0.0240(16) 0.0114(17) 0.0344(17) -0.0024(12) 0.0048(13) -0.0012(12)
C8 0.0291(17) 0.0072(16) 0.0320(16) -0.0008(12) 0.0062(13) 0.0002(13)
C9 0.0278(17) 0.0061(15) 0.0359(17) -0.0010(12) 0.0081(13) -0.0014(13)
P1 0.0257(5) 0.0098(5) 0.0413(6) 0.0006(3) 0.0045(4) 0.0012(3)
F1 0.094(3) 0.0394(19) 0.094(2) -0.0341(17) 0.023(2) -0.0168(16)
F3 0.0579(18) 0.0448(19) 0.116(3) -0.0034(17) 0.0410(19) -0.0154(14)
F2 0.115(3) 0.044(2) 0.103(3) -0.0334(19) 0.045(2) 0.0023(19)
F4 0.069(2) 0.059(2) 0.159(4) 0.026(2) 0.066(2) -0.0062(18)
F5 0.075(2) 0.066(2) 0.108(3) 0.038(2) -0.029(2) 0.0076(19)
F6 0.087(3) 0.063(2) 0.093(3) 0.0235(19) -0.026(2) 0.020(2)

loop_
_atom_type_symbol
_atom_type_description
_atom_type_scat_dispersion_real
_atom_type_scat_dispersion_imag
_atom_type_scat_source
C C 0.0181 0.0091 'International Tables Vol C Tables 4.2.6.8 and 6.1.1.4'
H H 0.0000 0.0000 'International Tables Vol C Tables 4.2.6.8 and 6.1.1.4'
F F 0.0727 0.0534 'International Tables Vol C Tables 4.2.6.8 and 6.1.1.4'
N N 0.0311 0.0180 'International Tables Vol C Tables 4.2.6.8 and 6.1.1.4'
O O 0.0492 0.0322 'International Tables Vol C Tables 4.2.6.8 and 6.1.1.4'
P P 0.2955 0.4335 'International Tables Vol C Tables 4.2.6.8 and 6.1.1.4'

loop_
_geom_angle_atom_site_label_1
_geom_angle_atom_site_label_2
_geom_angle_atom_site_label_3
_geom_angle
_geom_angle_site_symmetry_1
_geom_angle_site_symmetry_3
_geom_angle_publ_flag
C1 N1 C8 115.7(3) . . ?
H2A N2 H2B 120.0 . . ?
C7 N2 H2A 120.0 . . ?
C7 N2 H2B 120.0 . . ?
H3A N3 H3B 120.0 . . ?
C6 N3 H3A 120.0 . . ?
C6 N3 H3B 120.0 . . ?
C2 N4 C4 113.9(3) . . ?
H5A N5 H5B 120.0 . . ?
C4 N5 H5A 120.0 . . ?
C4 N5 H5B 120.0 . . ?
C9 N6 C6 113.6(3) . . ?
N1 C1 N11 121.2(3) . . ?
N1 C1 N16 121.8(3) . . ?
N11 C1 N16 117.0(3) . . ?
N4 C2 N8 126.0(3) . . ?
N13 C2 N4 117.0(3) . . ?
N13 C2 N8 117.0(3) . . ?
N10 C3 N16 122.4(3) . . ?
N10 C3 N17 120.8(3) . . ?
N17 C3 N16 116.8(3) . . ?
H7A N7 H7B 120.0 . . ?
C5 N7 H7A 120.0 . . ?
C5 N7 H7B 120.0 . . ?
C2 N8 C7 114.2(3) . . ?
H9A N9 H9B 120.0 . . ?
C8 N9 H9A 120.0 . . ?
C8 N9 H9B 120.0 . . ?
C3 N10 C8 115.1(3) . . ?
C1 N11 H11A 120.0 . . ?
C1 N11 H11B 120.0 . . ?
H11A N11 H11B 120.0 . . ?
C4 N12 C7 113.9(3) . . ?
N5 C4 N4 116.8(3) . . ?
N12 C4 N4 126.2(3) . . ?
N12 C4 N5 116.9(3) . . ?
N7 C5 N14 116.6(3) . . ?
N7 C5 N18 117.3(3) . . ?
N18 C5 N14 126.1(3) . . ?
N6 C6 N3 117.3(3) . . ?
N6 C6 N18 126.7(3) . . ?
N18 C6 N3 116.0(3) . . ?
C2 N13 H13A 120.0 . . ?
C2 N13 H13B 120.0 . . ?
H13A N13 H13B 120.0 . . ?
C9 N14 C5 113.7(3) . . ?
H15A N15 H15B 120.0 . . ?
C9 N15 H15A 120.0 . . ?
C9 N15 H15B 120.0 . . ?
C1 N16 H16 120.6 . . ?
C3 N16 C1 118.9(3) . . ?
C3 N16 H16 120.5 . . ?
C3 N17 H17A 120.0 . . ?
C3 N17 H17B 120.0 . . ?
H17A N17 H17B 120.0 . . ?
C5 N18 C6 113.6(3) . . ?
N2 C7 N8 116.7(3) . . ?
N2 C7 N12 117.6(3) . . ?
N12 C7 N8 125.7(3) . . ?
N1 C8 N10 126.1(3) . . ?
N9 C8 N1 117.0(3) . . ?
N9 C8 N10 116.9(3) . . ?
N6 C9 N14 126.3(3) . . ?
N6 C9 N15 116.5(3) . . ?
N15 C9 N14 117.2(3) . . ?
F3 P1 F1 89.45(19) . . ?
F2 P1 F1 178.5(2) . . ?
F2 P1 F3 89.2(2) . . ?
F2 P1 F5 90.4(2) . . ?
F2 P1 F6 91.5(2) . . ?
F4 P1 F1 90.7(2) . . ?
F4 P1 F3 179.7(2) . . ?
F4 P1 F2 90.6(2) . . ?
F4 P1 F5 91.1(2) . . ?
F4 P1 F6 89.3(2) . . ?
F5 P1 F1 90.3(2) . . ?
F5 P1 F3 89.2(2) . . ?
F6 P1 F1 87.8(2) . . ?
F6 P1 F3 90.4(2) . . ?
F6 P1 F5 178.1(3) . . ?
H2C O2 H2D 104.5 . . ?

loop_
_geom_bond_atom_site_label_1
_geom_bond_atom_site_label_2
_geom_bond_distance
_geom_bond_site_symmetry_2
_geom_bond_publ_flag
N1 C1 1.316(4) . ?
N1 C8 1.355(5) . ?
N2 H2A 0.8600 . ?
N2 H2B 0.8600 . ?
N2 C7 1.344(4) . ?
N3 H3A 0.8600 . ?
N3 H3B 0.8600 . ?
N3 C6 1.346(4) . ?
N4 C2 1.341(4) . ?
N4 C4 1.349(5) . ?
N5 H5A 0.8600 . ?
N5 H5B 0.8600 . ?
N5 C4 1.344(5) . ?
N6 C6 1.341(4) . ?
N6 C9 1.340(4) . ?
C1 N11 1.318(5) . ?
C1 N16 1.366(4) . ?
C2 N8 1.344(4) . ?
C2 N13 1.336(5) . ?
C3 N10 1.319(5) . ?
C3 N16 1.359(5) . ?
C3 N17 1.321(5) . ?
N7 H7A 0.8600 . ?
N7 H7B 0.8600 . ?
N7 C5 1.334(5) . ?
N8 C7 1.350(5) . ?
N9 H9A 0.8600 . ?
N9 H9B 0.8600 . ?
N9 C8 1.323(5) . ?
N10 C8 1.359(4) . ?
N11 H11A 0.8600 . ?
N11 H11B 0.8600 . ?
N12 C4 1.343(4) . ?
N12 C7 1.347(4) . ?
C5 N14 1.349(4) . ?
C5 N18 1.341(4) . ?
C6 N18 1.344(5) . ?
N13 H13A 0.8600 . ?
N13 H13B 0.8600 . ?
N14 C9 1.348(4) . ?
N15 H15A 0.8600 . ?
N15 H15B 0.8600 . ?
N15 C9 1.346(5) . ?
N16 H16 0.8600 . ?
N17 H17A 0.8600 . ?
N17 H17B 0.8600 . ?
P1 F1 1.585(3) . ?
P1 F3 1.582(3) . ?
P1 F2 1.570(3) . ?
P1 F4 1.565(3) . ?
P1 F5 1.575(3) . ?
P1 F6 1.571(3) . ?
O2 H2C 0.8502 . ?
O2 H2D 0.8497 . ?

loop_
_geom_torsion_atom_site_label_1
_geom_torsion_atom_site_label_2
_geom_torsion_atom_site_label_3
_geom_torsion_atom_site_label_4
_geom_torsion
_geom_torsion_site_symmetry_1
_geom_torsion_site_symmetry_2
_geom_torsion_site_symmetry_3
_geom_torsion_site_symmetry_4
_geom_torsion_publ_flag
N1 C1 N16 C3 0.5(5) . . . . ?
N3 C6 N18 C5 179.9(3) . . . . ?
N4 C2 N8 C7 1.0(5) . . . . ?
N6 C6 N18 C5 1.0(5) . . . . ?
C1 N1 C8 N9 178.7(3) . . . . ?
C1 N1 C8 N10 -1.5(5) . . . . ?
C2 N4 C4 N5 179.9(3) . . . . ?
C2 N4 C4 N12 -0.6(5) . . . . ?
C2 N8 C7 N2 179.7(3) . . . . ?
C2 N8 C7 N12 -1.2(5) . . . . ?
C3 N10 C8 N1 1.4(5) . . . . ?
C3 N10 C8 N9 -178.8(3) . . . . ?
N7 C5 N14 C9 -178.9(3) . . . . ?
N7 C5 N18 C6 178.4(3) . . . . ?
N10 C3 N16 C1 -0.6(5) . . . . ?
N11 C1 N16 C3 -179.9(3) . . . . ?
C4 N4 C2 N8 -0.1(5) . . . . ?
C4 N4 C2 N13 -179.9(3) . . . . ?
C4 N12 C7 N2 179.7(3) . . . . ?
C4 N12 C7 N8 0.6(5) . . . . ?
C5 N14 C9 N6 0.1(5) . . . . ?
C5 N14 C9 N15 179.1(3) . . . . ?
C6 N6 C9 N14 -0.2(5) . . . . ?
C6 N6 C9 N15 -179.1(3) . . . . ?
N13 C2 N8 C7 -179.3(3) . . . . ?
N14 C5 N18 C6 -1.0(5) . . . . ?
N16 C3 N10 C8 -0.2(5) . . . . ?
N17 C3 N10 C8 179.9(3) . . . . ?
N17 C3 N16 C1 179.3(3) . . . . ?
N18 C5 N14 C9 0.6(5) . . . . ?
C7 N12 C4 N4 0.3(5) . . . . ?
C7 N12 C4 N5 179.8(3) . . . . ?
C8 N1 C1 N11 -179.1(3) . . . . ?
C8 N1 C1 N16 0.5(5) . . . . ?
C9 N6 C6 N3 -179.4(3) . . . . ?
C9 N6 C6 N18 -0.4(5) . . . . ?

loop_
_twin_individual_id
_twin_individual_mass_fraction_refined
1 0.9992(4)
2 0.0008(4)
